data_1516944
loop_
_publ_author_name
'Zhengliang Lu'
'Tao Fan'
'Weiwei Guo'
'Jing Lu'
'Chunhua Fan'

_publ_section_title
;
 Synthesis, structure and magnetism of three cubane Cu(II) and Ni(II)
 complexes based on flexible Schiff-base ligands
;
_journal_name_full
;
Inorganica Chimica Acta
;
_journal_page_first 191
_journal_page_last 196
_journal_volume 400
_journal_year 2013
_chemical_formula_sum 'C44 H68 N4 Ni4 O20'
_chemical_formula_weight 1207.86
_space_group_IT_number 2
_symmetry_cell_setting triclinic
_symmetry_space_group_name_Hall '-P 1'
_symmetry_space_group_name_H-M 'P -1'
_atom_sites_solution_hydrogens geom
_atom_sites_solution_primary direct
_atom_sites_solution_secondary difmap
_cell_angle_alpha 69.543(9)
_cell_angle_beta 73.547(8)
_cell_angle_gamma 72.281(10)
_cell_formula_units_Z 2
_cell_length_a 14.1060(16)
_cell_length_b 15.0618(18)
_cell_length_c 16.6812(11)
_cell_measurement_temperature 293(2)
_cell_measurement_theta_max 25
_cell_measurement_theta_min 3
_cell_volume 3100.4(6)
_computing_cell_refinement SMART
_computing_data_collection 'SMART (Bruker, 2000)'
_computing_data_reduction 'SAINT (Bruker, 2000)'
_computing_molecular_graphics SHELXTL
_computing_publication_material SHELXL-97
_computing_structure_refinement 'SHELXL-97 (Sheldrick, 1997)'
_computing_structure_solution 'SHELXTL (Bruker, 2000)'
_diffrn_ambient_temperature 293(2)
_diffrn_measured_fraction_theta_full 0.984
_diffrn_measured_fraction_theta_max 0.984
_diffrn_measurement_device_type 'Bruker SMART CCD area detector'
_diffrn_measurement_method 'phi and omega scans'
_diffrn_radiation_monochromator graphite
_diffrn_radiation_source 'fine-focus sealed tube'
_diffrn_radiation_type MoK\a
_diffrn_radiation_wavelength 0.71073
_diffrn_reflns_av_R_equivalents 0.0835
_diffrn_reflns_av_sigmaI/netI 0.1088
_diffrn_reflns_limit_h_max 16
_diffrn_reflns_limit_h_min -16
_diffrn_reflns_limit_k_max 17
_diffrn_reflns_limit_k_min -17
_diffrn_reflns_limit_l_max 19
_diffrn_reflns_limit_l_min -19
_diffrn_reflns_number 27168
_diffrn_reflns_theta_full 25.02
_diffrn_reflns_theta_max 25.02
_diffrn_reflns_theta_min 3.09
_exptl_absorpt_coefficient_mu 1.262
_exptl_absorpt_correction_T_max 0.7782
_exptl_absorpt_correction_T_min 0.564
_exptl_absorpt_correction_type multi-scan
_exptl_absorpt_process_details '(SADABS; Bruker, 2000)'
_exptl_crystal_colour dark-green
_exptl_crystal_density_diffrn 1.294
_exptl_crystal_density_method 'not measured'
_exptl_crystal_description block
_exptl_crystal_F_000 1264
_exptl_crystal_size_max 0.42
_exptl_crystal_size_mid 0.36
_exptl_crystal_size_min 0.21
_refine_diff_density_max 1.169
_refine_diff_density_min -0.668
_refine_diff_density_rms 0.112
_refine_ls_extinction_method none
_refine_ls_goodness_of_fit_ref 1.035
_refine_ls_hydrogen_treatment constr
_refine_ls_matrix_type full
_refine_ls_number_parameters 633
_refine_ls_number_reflns 10763
_refine_ls_number_restraints 0
_refine_ls_restrained_S_all 1.035
_refine_ls_R_factor_all 0.1470
_refine_ls_R_factor_gt 0.0907
_refine_ls_shift/su_max 0.001
_refine_ls_shift/su_mean 0.000
_refine_ls_structure_factor_coef Fsqd
_refine_ls_weighting_details 'calc w=1/[\s^2^(Fo^2^)+(0.1192P)^2^+4.1485P] where P=(Fo^2^+2Fc^2^)/3'
_refine_ls_weighting_scheme calc
_refine_ls_wR_factor_gt 0.2155
_refine_ls_wR_factor_ref 0.2689
_reflns_number_gt 6151
_reflns_number_total 10763
_reflns_threshold_expression >2sigma(I)
_cod_data_source_file ICA-2013-400-191-196-2.cif
_cod_data_source_block q
_cod_original_sg_symbol_H-M P-1
_cod_database_code 1516944

loop_
_symmetry_equiv_pos_as_xyz
'x, y, z'
'-x, -y, -z'

loop_
_atom_site_label
_atom_site_type_symbol
_atom_site_fract_x
_atom_site_fract_y
_atom_site_fract_z
_atom_site_U_iso_or_equiv
_atom_site_adp_type
_atom_site_occupancy
_atom_site_symmetry_multiplicity
_atom_site_calc_flag
_atom_site_refinement_flags
Ni1 Ni 0.20190(7) 0.92579(6) 0.19878(6) 0.0515(3) Uani 1 1 d .
Ni2 Ni 0.17607(7) 0.75936(6) 0.36483(6) 0.0497(3) Uani 1 1 d .
Ni3 Ni 0.39268(8) 0.76394(7) 0.26710(7) 0.0605(3) Uani 1 1 d .
Ni4 Ni 0.25935(8) 0.72318(6) 0.17603(6) 0.0572(3) Uani 1 1 d .
N1 N 0.2806(5) 1.0253(5) 0.1296(4) 0.0664(19) Uani 1 1 d .
N2 N 0.0641(5) 0.6922(4) 0.3958(4) 0.0592(17) Uani 1 1 d .
N3 N 0.4621(5) 0.8594(6) 0.2668(5) 0.075(2) Uani 1 1 d .
N4 N 0.2168(6) 0.5988(4) 0.2154(4) 0.0641(19) Uani 1 1 d .
O1 O -0.0578(4) 1.1068(4) 0.3475(3) 0.0675(15) Uani 1 1 d .
O2 O 0.0939(4) 1.0162(3) 0.2547(3) 0.0554(13) Uani 1 1 d .
O3 O 0.3272(3) 0.8333(3) 0.1531(3) 0.0495(12) Uani 1 1 d .
O4 O 0.3164(5) 0.6006(5) 0.6061(4) 0.089(2) Uani 1 1 d .
O5 O 0.2239(4) 0.6878(3) 0.4757(3) 0.0575(13) Uani 1 1 d .
O6 O 0.1363(4) 0.8097(3) 0.2456(3) 0.0439(11) Uani 1 1 d .
O7 O 0.6518(6) 0.5918(7) 0.1099(5) 0.119(3) Uani 1 1 d .
O8 O 0.5152(4) 0.6924(4) 0.2039(4) 0.0720(17) Uani 1 1 d .
O9 O 0.2667(4) 0.8555(3) 0.3138(3) 0.0491(12) Uani 1 1 d .
O10 O 0.1419(5) 0.8605(4) -0.0752(4) 0.0809(18) Uani 1 1 d .
O11 O 0.2020(4) 0.7718(3) 0.0694(3) 0.0598(14) Uani 1 1 d .
O12 O 0.2981(4) 0.6743(3) 0.2948(3) 0.0517(13) Uani 1 1 d .
O13 O 0.1328(4) 0.9551(3) 0.0860(3) 0.0662(15) Uani 1 1 d .
H13G H 0.1603 0.9055 0.0675 0.079 Uiso 1 1 d R
O14 O 0.0670(4) 0.8800(4) 0.4106(3) 0.0650(15) Uani 1 1 d .
H14G H 0.0543 0.9238 0.3639 0.078 Uiso 1 1 d R
O15 O 0.4215(5) 0.6846(5) 0.3981(4) 0.0837(19) Uani 1 1 d .
H15G H 0.3849 0.6431 0.4167 0.100 Uiso 1 1 d R
O16 O 0.4085(5) 0.6535(4) 0.1131(4) 0.0827(18) Uani 1 1 d .
H16G H 0.4487 0.6494 0.1445 0.099 Uiso 1 1 d R
C1 C 0.1603(7) 1.1610(5) 0.1759(5) 0.062(2) Uani 1 1 d .
C2 C 0.0901(6) 1.1090(5) 0.2395(5) 0.0549(19) Uani 1 1 d .
C3 C 0.0063(7) 1.1620(5) 0.2895(5) 0.063(2) Uani 1 1 d .
C4 C -0.0047(8) 1.2598(6) 0.2784(6) 0.082(3) Uani 1 1 d .
H4 H -0.0580 1.2928 0.3125 0.099 Uiso 1 1 calc R
C5 C 0.0659(10) 1.3077(6) 0.2150(7) 0.100(4) Uani 1 1 d .
H5 H 0.0581 1.3738 0.2062 0.120 Uiso 1 1 calc R
C6 C 0.1442(8) 1.2617(6) 0.1666(6) 0.083(3) Uani 1 1 d .
H6 H 0.1898 1.2966 0.1254 0.099 Uiso 1 1 calc R
C7 C -0.1510(7) 1.1554(7) 0.3904(7) 0.094(3) Uani 1 1 d .
H7A H -0.1888 1.1084 0.4297 0.142 Uiso 1 1 calc R
H7B H -0.1899 1.2002 0.3477 0.142 Uiso 1 1 calc R
H7C H -0.1373 1.1904 0.4226 0.142 Uiso 1 1 calc R
C8 C 0.2518(7) 1.1158(6) 0.1248(5) 0.069(2) Uani 1 1 d .
H8 H 0.2931 1.1562 0.0851 0.082 Uiso 1 1 calc R
C9 C 0.3756(6) 0.9878(6) 0.0765(6) 0.073(3) Uani 1 1 d .
H9A H 0.4321 0.9823 0.1017 0.088 Uiso 1 1 calc R
H9B H 0.3836 1.0326 0.0181 0.088 Uiso 1 1 calc R
C10 C 0.3762(7) 0.8886(6) 0.0721(5) 0.073(3) Uani 1 1 d .
H10A H 0.3417 0.8970 0.0263 0.088 Uiso 1 1 calc R
H10B H 0.4457 0.8534 0.0575 0.088 Uiso 1 1 calc R
C11 C 0.0911(7) 0.5985(5) 0.5434(5) 0.060(2) Uani 1 1 d .
C12 C 0.1811(7) 0.6235(5) 0.5400(5) 0.060(2) Uani 1 1 d .
C13 C 0.2284(7) 0.5756(6) 0.6141(6) 0.069(2) Uani 1 1 d .
C14 C 0.1871(9) 0.5080(6) 0.6847(6) 0.081(3) Uani 1 1 d .
H14 H 0.2200 0.4765 0.7316 0.097 Uiso 1 1 calc R
C15 C 0.0975(10) 0.4859(6) 0.6874(6) 0.088(3) Uani 1 1 d .
H15 H 0.0704 0.4406 0.7359 0.106 Uiso 1 1 calc R
C16 C 0.0503(7) 0.5303(6) 0.6197(5) 0.069(2) Uani 1 1 d .
H16 H -0.0105 0.5163 0.6224 0.083 Uiso 1 1 calc R
C17 C 0.3624(11) 0.5630(11) 0.6786(9) 0.146(6) Uani 1 1 d .
H17A H 0.4243 0.5844 0.6642 0.220 Uiso 1 1 calc R
H17B H 0.3773 0.4932 0.6953 0.220 Uiso 1 1 calc R
H17C H 0.3174 0.5857 0.7262 0.220 Uiso 1 1 calc R
C18 C 0.0376(7) 0.6350(5) 0.4717(5) 0.063(2) Uani 1 1 d .
H18 H -0.0220 0.6150 0.4817 0.075 Uiso 1 1 calc R
C19 C 0.0079(7) 0.7211(6) 0.3283(5) 0.065(2) Uani 1 1 d .
H19A H -0.0642 0.7328 0.3532 0.078 Uiso 1 1 calc R
H19B H 0.0246 0.6691 0.3015 0.078 Uiso 1 1 calc R
C20 C 0.0325(6) 0.8140(5) 0.2585(5) 0.058(2) Uani 1 1 d .
H20A H 0.0158 0.8194 0.2042 0.070 Uiso 1 1 calc R
H20B H -0.0075 0.8707 0.2774 0.070 Uiso 1 1 calc R
C21 C 0.6312(7) 0.7850(9) 0.1956(7) 0.098(4) Uani 1 1 d .
C22 C 0.6034(8) 0.7127(8) 0.1790(6) 0.083(3) Uani 1 1 d .
C23 C 0.6848(8) 0.6589(9) 0.1272(6) 0.095(4) Uani 1 1 d .
C24 C 0.7812(11) 0.6724(11) 0.1044(9) 0.135(7) Uani 1 1 d .
H24 H 0.8319 0.6323 0.0748 0.162 Uiso 1 1 calc R
C25 C 0.8052(10) 0.7395(11) 0.1227(10) 0.134(7) Uani 1 1 d .
H25 H 0.8711 0.7485 0.1042 0.161 Uiso 1 1 calc R
C26 C 0.7321(8) 0.7964(9) 0.1695(9) 0.133(6) Uani 1 1 d .
H26 H 0.7491 0.8430 0.1841 0.160 Uiso 1 1 calc R
C27 C 0.7259(11) 0.5289(11) 0.0653(9) 0.167(7) Uani 1 1 d .
H27A H 0.6945 0.4857 0.0564 0.251 Uiso 1 1 calc R
H27B H 0.7770 0.4916 0.0994 0.251 Uiso 1 1 calc R
H27C H 0.7566 0.5666 0.0099 0.251 Uiso 1 1 calc R
C28 C 0.5565(8) 0.8534(7) 0.2407(7) 0.090(3) Uani 1 1 d .
H28 H 0.5819 0.8976 0.2512 0.108 Uiso 1 1 calc R
C29 C 0.3930(7) 0.9338(7) 0.3057(6) 0.075(2) Uani 1 1 d .
H29A H 0.3759 0.9933 0.2598 0.090 Uiso 1 1 calc R
H29B H 0.4267 0.9474 0.3419 0.090 Uiso 1 1 calc R
C30 C 0.2972(7) 0.9032(6) 0.3602(6) 0.068(2) Uani 1 1 d .
H30A H 0.3092 0.8591 0.4166 0.082 Uiso 1 1 calc R
H30B H 0.2445 0.9596 0.3695 0.082 Uiso 1 1 calc R
C31 C 0.1362(6) 0.6289(6) 0.0933(5) 0.061(2) Uani 1 1 d .
C32 C 0.1565(6) 0.7246(6) 0.0450(5) 0.060(2) Uani 1 1 d .
C33 C 0.1223(6) 0.7707(6) -0.0341(5) 0.063(2) Uani 1 1 d .
C34 C 0.0705(7) 0.7262(7) -0.0650(6) 0.074(3) Uani 1 1 d .
H34 H 0.0489 0.7580 -0.1177 0.089 Uiso 1 1 calc R
C35 C 0.0519(7) 0.6343(6) -0.0160(6) 0.074(2) Uani 1 1 d .
H35 H 0.0166 0.6054 -0.0355 0.088 Uiso 1 1 calc R
C36 C 0.0853(6) 0.5877(6) 0.0596(6) 0.065(2) Uani 1 1 d .
H36 H 0.0741 0.5259 0.0904 0.078 Uiso 1 1 calc R
C37 C 0.1184(9) 0.9106(8) -0.1611(7) 0.104(4) Uani 1 1 d .
H37A H 0.1353 0.9730 -0.1820 0.157 Uiso 1 1 calc R
H37B H 0.0472 0.9194 -0.1580 0.157 Uiso 1 1 calc R
H37C H 0.1570 0.8727 -0.2004 0.157 Uiso 1 1 calc R
C38 C 0.1710(7) 0.5729(5) 0.1740(6) 0.068(2) Uani 1 1 d .
H38 H 0.1586 0.5108 0.1988 0.082 Uiso 1 1 calc R
C39 C 0.2449(8) 0.5368(5) 0.2983(6) 0.077(3) Uani 1 1 d .
H39A H 0.2713 0.4702 0.2958 0.092 Uiso 1 1 calc R
H39B H 0.1851 0.5385 0.3446 0.092 Uiso 1 1 calc R
C40 C 0.3234(7) 0.5695(5) 0.3186(6) 0.075(3) Uani 1 1 d .
H40A H 0.3249 0.5429 0.3803 0.090 Uiso 1 1 calc R
H40B H 0.3900 0.5466 0.2860 0.090 Uiso 1 1 calc R
C41 C 0.1276(8) 1.0356(6) 0.0082(6) 0.081(3) Uani 1 1 d .
H41A H 0.0925 1.0250 -0.0280 0.121 Uiso 1 1 calc R
H41B H 0.1951 1.0411 -0.0231 0.121 Uiso 1 1 calc R
H41C H 0.0918 1.0945 0.0236 0.121 Uiso 1 1 calc R
C42 C -0.0284(7) 0.8837(7) 0.4676(6) 0.078(3) Uani 1 1 d .
H42A H -0.0568 0.9487 0.4724 0.117 Uiso 1 1 calc R
H42B H -0.0204 0.8395 0.5242 0.117 Uiso 1 1 calc R
H42C H -0.0730 0.8655 0.4452 0.117 Uiso 1 1 calc R
C43 C 0.4989(11) 0.6371(18) 0.4299(11) 0.240(14) Uani 1 1 d .
H43A H 0.4792 0.6116 0.4920 0.360 Uiso 1 1 calc R
H43B H 0.5440 0.6790 0.4172 0.360 Uiso 1 1 calc R
H43C H 0.5329 0.5843 0.4049 0.360 Uiso 1 1 calc R
C44 C 0.4372(10) 0.5664(9) 0.0912(10) 0.137(5) Uani 1 1 d .
H44A H 0.5080 0.5547 0.0648 0.205 Uiso 1 1 calc R
H44B H 0.3980 0.5707 0.0508 0.205 Uiso 1 1 calc R
H44C H 0.4253 0.5138 0.1430 0.205 Uiso 1 1 calc R
O1W O 0.251(2) 0.2103(18) 0.3614(18) 0.378(12) Uiso 1 1 d .
H1WA H 0.2674 0.1485 0.3796 0.567 Uiso 1 1 d R
H1WB H 0.2977 0.2303 0.3196 0.567 Uiso 1 1 d R
O2W O 0.413(2) 0.774(2) 0.885(2) 0.420(15) Uiso 1 1 d .
H2WA H 0.3826 0.7372 0.9302 0.630 Uiso 1 1 d R
H2WB H 0.4410 0.8180 0.8806 0.630 Uiso 1 1 d R
O3WA O 0.721(8) 0.782(8) 0.393(8) 0.61(6) Uiso 0.50 1 d P
O3WB O 0.722(4) 0.670(4) 0.459(4) 0.36(2) Uiso 0.50 1 d P
H3WA H 0.7342 0.8307 0.3954 0.536 Uiso 1 1 d R
H3WB H 0.7602 0.6481 0.4967 0.536 Uiso 1 1 d R
O4W O 0.579(8) 0.126(7) 0.420(7) 1.08(8) Uiso 1 1 d .
H4WB H 0.6033 0.0979 0.3799 1.624 Uiso 1 1 d R
H4WA H 0.5351 0.1027 0.4625 1.624 Uiso 1 1 d R

loop_
_atom_site_aniso_label
_atom_site_aniso_U_11
_atom_site_aniso_U_22
_atom_site_aniso_U_33
_atom_site_aniso_U_23
_atom_site_aniso_U_13
_atom_site_aniso_U_12
Ni1 0.0595(6) 0.0399(5) 0.0393(5) -0.0104(4) 0.0061(4) -0.0052(4)
Ni2 0.0605(6) 0.0417(5) 0.0350(5) -0.0086(4) -0.0019(4) -0.0049(4)
Ni3 0.0567(6) 0.0589(6) 0.0491(6) -0.0180(5) 0.0028(5) 0.0008(5)
Ni4 0.0766(7) 0.0417(5) 0.0393(5) -0.0127(4) -0.0050(5) 0.0013(5)
N1 0.077(5) 0.054(4) 0.050(4) -0.012(3) 0.009(3) -0.014(3)
N2 0.072(4) 0.045(3) 0.051(4) -0.008(3) -0.006(3) -0.012(3)
N3 0.051(4) 0.092(5) 0.064(5) -0.024(4) 0.005(3) -0.003(4)
N4 0.106(6) 0.035(3) 0.043(4) -0.007(3) -0.017(4) -0.005(3)
O1 0.083(4) 0.057(3) 0.048(3) -0.024(3) 0.003(3) 0.001(3)
O2 0.067(3) 0.034(2) 0.049(3) -0.011(2) 0.006(2) -0.006(2)
O3 0.049(3) 0.052(3) 0.036(3) -0.014(2) 0.009(2) -0.010(2)
O4 0.092(5) 0.094(5) 0.053(4) -0.002(3) -0.021(3) 0.002(4)
O5 0.072(3) 0.051(3) 0.034(3) -0.002(2) -0.006(2) -0.009(3)
O6 0.054(3) 0.031(2) 0.038(3) -0.0035(19) -0.006(2) -0.007(2)
O7 0.104(6) 0.117(6) 0.071(5) -0.028(5) 0.004(4) 0.046(5)
O8 0.055(4) 0.079(4) 0.060(4) -0.020(3) 0.000(3) 0.005(3)
O9 0.056(3) 0.042(3) 0.040(3) -0.013(2) 0.007(2) -0.013(2)
O10 0.115(5) 0.062(4) 0.059(4) -0.011(3) -0.030(4) -0.007(3)
O11 0.087(4) 0.045(3) 0.039(3) -0.012(2) -0.011(3) -0.004(3)
O12 0.061(3) 0.037(2) 0.038(3) -0.004(2) 0.000(2) -0.001(2)
O13 0.084(4) 0.045(3) 0.041(3) -0.001(2) 0.000(3) 0.000(3)
O14 0.068(3) 0.062(3) 0.049(3) -0.019(3) 0.006(3) -0.006(3)
O15 0.073(4) 0.081(4) 0.075(4) -0.006(3) -0.019(3) -0.001(3)
O16 0.096(4) 0.073(4) 0.065(4) -0.034(3) -0.008(3) 0.010(3)
C1 0.090(6) 0.043(4) 0.050(5) -0.006(3) -0.008(4) -0.024(4)
C2 0.075(5) 0.042(4) 0.042(4) -0.013(3) -0.012(4) -0.005(4)
C3 0.089(6) 0.048(4) 0.042(4) -0.018(3) -0.012(4) 0.001(4)
C4 0.125(8) 0.044(5) 0.066(6) -0.022(4) -0.005(6) -0.008(5)
C5 0.167(11) 0.040(5) 0.081(7) -0.022(5) -0.012(7) -0.015(6)
C6 0.129(9) 0.041(5) 0.071(6) -0.008(4) -0.017(6) -0.023(5)
C7 0.092(7) 0.085(7) 0.087(7) -0.047(6) 0.011(6) 0.006(5)
C8 0.083(6) 0.057(5) 0.051(5) -0.007(4) 0.005(4) -0.022(4)
C9 0.068(5) 0.074(6) 0.054(5) -0.011(4) 0.014(4) -0.015(4)
C10 0.072(6) 0.068(5) 0.051(5) -0.012(4) 0.013(4) -0.005(4)
C11 0.088(6) 0.043(4) 0.039(4) -0.014(3) -0.003(4) -0.007(4)
C12 0.074(6) 0.045(4) 0.036(4) -0.010(3) -0.003(4) 0.014(4)
C13 0.073(6) 0.051(5) 0.061(6) -0.015(4) 0.003(5) -0.001(4)
C14 0.114(8) 0.058(5) 0.046(5) -0.002(4) -0.009(5) -0.006(5)
C15 0.129(9) 0.058(5) 0.049(6) 0.010(4) -0.009(6) -0.018(6)
C16 0.088(6) 0.055(5) 0.055(5) -0.010(4) 0.003(5) -0.026(4)
C17 0.153(12) 0.174(14) 0.097(10) 0.019(9) -0.070(9) -0.042(11)
C18 0.079(6) 0.052(4) 0.052(5) -0.013(4) 0.002(4) -0.022(4)
C19 0.077(6) 0.061(5) 0.057(5) -0.012(4) -0.010(4) -0.023(4)
C20 0.064(5) 0.057(5) 0.049(5) -0.006(4) -0.013(4) -0.017(4)
C21 0.055(6) 0.097(8) 0.077(7) 0.013(6) 0.012(5) 0.006(6)
C22 0.072(7) 0.076(7) 0.057(6) 0.009(5) -0.006(5) 0.007(5)
C23 0.074(7) 0.094(8) 0.043(5) 0.002(5) 0.018(5) 0.028(6)
C24 0.091(10) 0.101(10) 0.089(9) 0.033(8) 0.030(7) 0.036(8)
C25 0.073(8) 0.107(10) 0.111(11) 0.040(9) 0.029(7) 0.009(8)
C26 0.063(7) 0.113(9) 0.134(11) 0.038(8) 0.014(7) -0.013(6)
C27 0.155(12) 0.157(12) 0.104(10) -0.059(9) 0.026(9) 0.061(10)
C28 0.071(7) 0.072(6) 0.101(8) -0.001(5) -0.005(6) -0.017(5)
C29 0.083(6) 0.079(6) 0.076(6) -0.036(5) -0.004(5) -0.032(5)
C30 0.083(6) 0.059(5) 0.058(5) -0.025(4) 0.000(5) -0.015(4)
C31 0.063(5) 0.057(5) 0.050(5) -0.023(4) 0.001(4) 0.001(4)
C32 0.067(5) 0.059(5) 0.045(4) -0.028(4) -0.002(4) 0.008(4)
C33 0.069(5) 0.057(5) 0.049(5) -0.020(4) -0.008(4) 0.006(4)
C34 0.075(6) 0.084(6) 0.059(5) -0.033(5) -0.018(5) 0.007(5)
C35 0.080(6) 0.069(6) 0.073(6) -0.031(5) -0.009(5) -0.011(5)
C36 0.066(5) 0.059(5) 0.071(6) -0.029(4) -0.004(5) -0.011(4)
C37 0.133(10) 0.102(8) 0.068(7) -0.003(6) -0.039(7) -0.020(7)
C38 0.099(7) 0.039(4) 0.051(5) -0.015(4) -0.001(5) -0.003(4)
C39 0.118(8) 0.038(4) 0.059(5) -0.007(4) -0.016(5) -0.006(5)
C40 0.098(7) 0.038(4) 0.067(6) -0.013(4) -0.017(5) 0.013(4)
C41 0.111(8) 0.057(5) 0.064(6) 0.000(4) -0.022(5) -0.021(5)
C42 0.071(6) 0.082(6) 0.071(6) -0.033(5) 0.014(5) -0.017(5)
C43 0.090(10) 0.39(3) 0.116(13) 0.059(17) -0.029(9) -0.026(14)
C44 0.133(10) 0.117(9) 0.145(12) -0.090(9) 0.007(9) 0.022(8)

loop_
_atom_type_symbol
_atom_type_description
_atom_type_scat_dispersion_real
_atom_type_scat_dispersion_imag
_atom_type_scat_source
C C 0.0033 0.0016 'International Tables Vol C Tables 4.2.6.8 and 6.1.1.4'
H H 0.0000 0.0000 'International Tables Vol C Tables 4.2.6.8 and 6.1.1.4'
N N 0.0061 0.0033 'International Tables Vol C Tables 4.2.6.8 and 6.1.1.4'
O O 0.0106 0.0060 'International Tables Vol C Tables 4.2.6.8 and 6.1.1.4'
Ni Ni 0.3393 1.1124 'International Tables Vol C Tables 4.2.6.8 and 6.1.1.4'

loop_
_geom_angle_atom_site_label_1
_geom_angle_atom_site_label_2
_geom_angle_atom_site_label_3
_geom_angle
O2 Ni1 N1 93.4(2)
O2 Ni1 O3 170.9(2)
N1 Ni1 O3 83.8(2)
O2 Ni1 O6 98.57(19)
N1 Ni1 O6 166.3(2)
O3 Ni1 O6 85.40(18)
O2 Ni1 O9 92.6(2)
N1 Ni1 O9 103.5(3)
O3 Ni1 O9 79.70(19)
O6 Ni1 O9 82.71(18)
O2 Ni1 O13 96.3(2)
N1 Ni1 O13 89.8(3)
O3 Ni1 O13 92.4(2)
O6 Ni1 O13 82.33(19)
O9 Ni1 O13 163.58(18)
O5 Ni2 N2 94.2(2)
O5 Ni2 O9 99.1(2)
N2 Ni2 O9 165.2(2)
O5 Ni2 O6 169.73(19)
N2 Ni2 O6 82.3(2)
O9 Ni2 O6 85.72(19)
O5 Ni2 O12 92.2(2)
N2 Ni2 O12 103.5(2)
O9 Ni2 O12 82.67(18)
O6 Ni2 O12 79.40(18)
O5 Ni2 O14 96.3(2)
N2 Ni2 O14 89.0(2)
O9 Ni2 O14 83.09(19)
O6 Ni2 O14 93.29(19)
O12 Ni2 O14 164.43(18)
N3 Ni3 O8 93.5(3)
N3 Ni3 O12 165.5(2)
O8 Ni3 O12 99.5(2)
N3 Ni3 O9 83.1(2)
O8 Ni3 O9 170.7(2)
O12 Ni3 O9 84.89(19)
N3 Ni3 O3 103.3(2)
O8 Ni3 O3 92.6(2)
O12 Ni3 O3 82.57(19)
O9 Ni3 O3 79.81(18)
N3 Ni3 O15 87.4(3)
O8 Ni3 O15 96.8(2)
O12 Ni3 O15 84.8(2)
O9 Ni3 O15 91.8(2)
O3 Ni3 O15 165.4(2)
O11 Ni4 N4 93.6(3)
O11 Ni4 O12 172.0(2)
N4 Ni4 O12 83.2(2)
O11 Ni4 O3 98.6(2)
N4 Ni4 O3 166.8(3)
O12 Ni4 O3 85.4(2)
O11 Ni4 O6 94.33(19)
N4 Ni4 O6 101.8(2)
O12 Ni4 O6 79.30(18)
O3 Ni4 O6 82.58(17)
O11 Ni4 O16 94.1(2)
N4 Ni4 O16 89.7(3)
O12 Ni4 O16 93.1(2)
O3 Ni4 O16 84.2(2)
O6 Ni4 O16 165.2(2)
C8 N1 C9 120.7(7)
C8 N1 Ni1 125.8(6)
C9 N1 Ni1 113.3(5)
C18 N2 C19 122.3(7)
C18 N2 Ni2 124.0(6)
C19 N2 Ni2 113.5(5)
C28 N3 C29 124.0(9)
C28 N3 Ni3 124.0(7)
C29 N3 Ni3 111.9(5)
C38 N4 C39 122.5(7)
C38 N4 Ni4 125.4(5)
C39 N4 Ni4 112.1(6)
C3 O1 C7 117.8(7)
C2 O2 Ni1 125.6(5)
C10 O3 Ni1 107.2(4)
C10 O3 Ni4 128.8(5)
Ni1 O3 Ni4 96.87(19)
C10 O3 Ni3 124.4(5)
Ni1 O3 Ni3 100.5(2)
Ni4 O3 Ni3 93.19(18)
C13 O4 C17 117.5(8)
C12 O5 Ni2 124.8(6)
C20 O6 Ni1 126.0(4)
C20 O6 Ni2 108.2(4)
Ni1 O6 Ni2 96.3(2)
C20 O6 Ni4 126.6(4)
Ni1 O6 Ni4 93.32(18)
Ni2 O6 Ni4 100.21(18)
C23 O7 C27 116.6(11)
C22 O8 Ni3 125.6(7)
C30 O9 Ni2 127.0(4)
C30 O9 Ni3 107.8(4)
Ni2 O9 Ni3 96.82(19)
C30 O9 Ni1 125.9(4)
Ni2 O9 Ni1 93.3(2)
Ni3 O9 Ni1 100.0(2)
C33 O10 C37 118.4(7)
C32 O11 Ni4 125.8(5)
C40 O12 Ni4 107.3(5)
C40 O12 Ni3 127.6(5)
Ni4 O12 Ni3 96.63(18)
C40 O12 Ni2 124.8(5)
Ni4 O12 Ni2 101.1(2)
Ni3 O12 Ni2 93.7(2)
C41 O13 Ni1 131.0(6)
C41 O13 H13G 104.3
Ni1 O13 H13G 104.5
C42 O14 Ni2 131.1(5)
C42 O14 H14G 103.7
Ni2 O14 H14G 104.0
C43 O15 Ni3 135.3(9)
C43 O15 H15G 102.0
Ni3 O15 H15G 103.6
C44 O16 Ni4 128.9(7)
C44 O16 H16G 106.9
Ni4 O16 H16G 104.3
C2 C1 C6 118.1(8)
C2 C1 C8 123.8(7)
C6 C1 C8 117.9(8)
O2 C2 C1 125.1(7)
O2 C2 C3 117.0(7)
C1 C2 C3 117.8(7)
O1 C3 C4 124.8(8)
O1 C3 C2 113.7(6)
C4 C3 C2 121.5(8)
C3 C4 C5 118.6(9)
C3 C4 H4 120.7
C5 C4 H4 120.7
C6 C5 C4 121.9(8)
C6 C5 H5 119.0
C4 C5 H5 119.0
C5 C6 C1 122.1(9)
C5 C6 H6 119.0
C1 C6 H6 119.0
O1 C7 H7A 109.5
O1 C7 H7B 109.5
H7A C7 H7B 109.5
O1 C7 H7C 109.5
H7A C7 H7C 109.5
H7B C7 H7C 109.5
N1 C8 C1 125.7(7)
N1 C8 H8 117.2
C1 C8 H8 117.2
N1 C9 C10 110.0(7)
N1 C9 H9A 109.7
C10 C9 H9A 109.7
N1 C9 H9B 109.7
C10 C9 H9B 109.7
H9A C9 H9B 108.2
O3 C10 C9 111.2(7)
O3 C10 H10A 109.4
C9 C10 H10A 109.4
O3 C10 H10B 109.4
C9 C10 H10B 109.4
H10A C10 H10B 108.0
C12 C11 C16 119.7(8)
C12 C11 C18 124.0(7)
C16 C11 C18 116.2(8)
O5 C12 C11 125.7(7)
O5 C12 C13 117.3(9)
C11 C12 C13 116.9(7)
O4 C13 C14 125.1(9)
O4 C13 C12 114.2(7)
C14 C13 C12 120.6(10)
C13 C14 C15 121.5(9)
C13 C14 H14 119.3
C15 C14 H14 119.3
C16 C15 C14 119.6(8)
C16 C15 H15 120.2
C14 C15 H15 120.2
C15 C16 C11 121.6(9)
C15 C16 H16 119.2
C11 C16 H16 119.2
O4 C17 H17A 109.5
O4 C17 H17B 109.5
H17A C17 H17B 109.5
O4 C17 H17C 109.5
H17A C17 H17C 109.5
H17B C17 H17C 109.5
N2 C18 C11 126.6(8)
N2 C18 H18 116.7
C11 C18 H18 116.7
N2 C19 C20 110.8(7)
N2 C19 H19A 109.5
C20 C19 H19A 109.5
N2 C19 H19B 109.5
C20 C19 H19B 109.5
H19A C19 H19B 108.1
O6 C20 C19 109.0(6)
O6 C20 H20A 109.9
C19 C20 H20A 109.9
O6 C20 H20B 109.9
C19 C20 H20B 109.9
H20A C20 H20B 108.3
C22 C21 C26 121.6(12)
C22 C21 C28 121.7(10)
C26 C21 C28 116.8(14)
O8 C22 C21 126.7(10)
O8 C22 C23 119.8(13)
C21 C22 C23 113.5(12)
C24 C23 O7 126.8(12)
C24 C23 C22 122.3(15)
O7 C23 C22 110.8(11)
C25 C24 C23 122.5(14)
C25 C24 H24 118.8
C23 C24 H24 118.8
C24 C25 C26 119.4(15)
C24 C25 H25 120.3
C26 C25 H25 120.3
C25 C26 C21 120.6(16)
C25 C26 H26 119.7
C21 C26 H26 119.7
O7 C27 H27A 109.5
O7 C27 H27B 109.5
H27A C27 H27B 109.5
O7 C27 H27C 109.5
H27A C27 H27C 109.5
H27B C27 H27C 109.5
N3 C28 C21 127.9(11)
N3 C28 H28 116.1
C21 C28 H28 116.1
N3 C29 C30 112.0(7)
N3 C29 H29A 109.2
C30 C29 H29A 109.2
N3 C29 H29B 109.2
C30 C29 H29B 109.2
H29A C29 H29B 107.9
O9 C30 C29 107.4(7)
O9 C30 H30A 110.2
C29 C30 H30A 110.2
O9 C30 H30B 110.2
C29 C30 H30B 110.2
H30A C30 H30B 108.5
C36 C31 C38 118.7(8)
C36 C31 C32 119.5(8)
C38 C31 C32 121.7(8)
O11 C32 C33 117.5(7)
O11 C32 C31 125.8(7)
C33 C32 C31 116.7(8)
O10 C33 C32 113.9(8)
O10 C33 C34 124.6(8)
C32 C33 C34 121.5(8)
C35 C34 C33 119.9(8)
C35 C34 H34 120.1
C33 C34 H34 120.1
C36 C35 C34 119.8(9)
C36 C35 H35 120.1
C34 C35 H35 120.1
C35 C36 C31 122.6(8)
C35 C36 H36 118.7
C31 C36 H36 118.7
O10 C37 H37A 109.5
O10 C37 H37B 109.5
H37A C37 H37B 109.5
O10 C37 H37C 109.5
H37A C37 H37C 109.5
H37B C37 H37C 109.5
N4 C38 C31 127.6(8)
N4 C38 H38 116.2
C31 C38 H38 116.2
N4 C39 C40 111.3(7)
N4 C39 H39A 109.4
C40 C39 H39A 109.4
N4 C39 H39B 109.4
C40 C39 H39B 109.4
H39A C39 H39B 108.0
O12 C40 C39 108.5(7)
O12 C40 H40A 110.0
C39 C40 H40A 110.0
O12 C40 H40B 110.0
C39 C40 H40B 110.0
H40A C40 H40B 108.4
O13 C41 H41A 109.5
O13 C41 H41B 109.5
H41A C41 H41B 109.5
O13 C41 H41C 109.5
H41A C41 H41C 109.5
H41B C41 H41C 109.5
O14 C42 H42A 109.5
O14 C42 H42B 109.5
H42A C42 H42B 109.5
O14 C42 H42C 109.5
H42A C42 H42C 109.5
H42B C42 H42C 109.5
O15 C43 H43A 109.5
O15 C43 H43B 109.5
H43A C43 H43B 109.5
O15 C43 H43C 109.5
H43A C43 H43C 109.5
H43B C43 H43C 109.5
O16 C44 H44A 109.5
O16 C44 H44B 109.5
H44A C44 H44B 109.5
O16 C44 H44C 109.5
H44A C44 H44C 109.5
H44B C44 H44C 109.5
H1WA O1W H1WB 109.1
H2WA O2W H2WB 129.5
O3WB O3WA H3WA 134.2
O3WA O3WB H3WB 117.6
H4WB O4W H4WA 117.2

loop_
_geom_bond_atom_site_label_1
_geom_bond_atom_site_label_2
_geom_bond_distance
Ni1 O2 1.966(5)
Ni1 N1 1.972(6)
Ni1 O3 2.031(4)
Ni1 O6 2.035(4)
Ni1 O9 2.149(5)
Ni1 O13 2.208(6)
Ni2 O5 1.977(5)
Ni2 N2 1.982(7)
Ni2 O9 2.026(5)
Ni2 O6 2.040(5)
Ni2 O12 2.129(5)
Ni2 O14 2.203(5)
Ni3 N3 1.968(9)
Ni3 O8 1.971(5)
Ni3 O12 2.032(5)
Ni3 O9 2.035(5)
Ni3 O3 2.141(5)
Ni3 O15 2.180(6)
Ni4 O11 1.974(5)
Ni4 N4 1.975(7)
Ni4 O12 2.028(5)
Ni4 O3 2.032(5)
Ni4 O6 2.144(4)
Ni4 O16 2.192(6)
N1 C8 1.279(10)
N1 C9 1.455(10)
N2 C18 1.284(9)
N2 C19 1.428(10)
N3 C28 1.263(11)
N3 C29 1.454(11)
N4 C38 1.281(11)
N4 C39 1.458(10)
O1 C3 1.358(10)
O1 C7 1.422(9)
O2 C2 1.317(8)
O3 C10 1.425(9)
O4 C13 1.362(11)
O4 C17 1.396(12)
O5 C12 1.310(9)
O6 C20 1.403(9)
O7 C23 1.374(15)
O7 C27 1.412(12)
O8 C22 1.290(12)
O9 C30 1.439(10)
O10 C33 1.359(10)
O10 C37 1.447(11)
O11 C32 1.308(10)
O12 C40 1.441(8)
O13 C41 1.435(9)
O13 H13G 0.8500
O14 C42 1.409(9)
O14 H14G 0.8500
O15 C43 1.254(14)
O15 H15G 0.8501
O16 C44 1.396(12)
O16 H16G 0.8501
C1 C2 1.418(11)
C1 C6 1.423(10)
C1 C8 1.450(11)
C2 C3 1.436(10)
C3 C4 1.384(11)
C4 C5 1.391(14)
C4 H4 0.9300
C5 C6 1.331(14)
C5 H5 0.9300
C6 H6 0.9300
C7 H7A 0.9600
C7 H7B 0.9600
C7 H7C 0.9600
C8 H8 0.9300
C9 C10 1.520(12)
C9 H9A 0.9700
C9 H9B 0.9700
C10 H10A 0.9700
C10 H10B 0.9700
C11 C12 1.411(12)
C11 C16 1.427(10)
C11 C18 1.450(12)
C12 C13 1.430(12)
C13 C14 1.377(12)
C14 C15 1.386(14)
C14 H14 0.9300
C15 C16 1.340(13)
C15 H15 0.9300
C16 H16 0.9300
C17 H17A 0.9600
C17 H17B 0.9600
C17 H17C 0.9600
C18 H18 0.9300
C19 C20 1.536(10)
C19 H19A 0.9700
C19 H19B 0.9700
C20 H20A 0.9700
C20 H20B 0.9700
C21 C22 1.395(17)
C21 C26 1.411(15)
C21 C28 1.473(15)
C22 C23 1.443(14)
C23 C24 1.363(19)
C24 C25 1.31(2)
C24 H24 0.9300
C25 C26 1.371(19)
C25 H25 0.9300
C26 H26 0.9300
C27 H27A 0.9600
C27 H27B 0.9600
C27 H27C 0.9600
C28 H28 0.9300
C29 C30 1.501(12)
C29 H29A 0.9700
C29 H29B 0.9700
C30 H30A 0.9700
C30 H30B 0.9700
C31 C36 1.401(12)
C31 C38 1.447(12)
C31 C32 1.454(11)
C32 C33 1.404(11)
C33 C34 1.415(13)
C34 C35 1.401(12)
C34 H34 0.9300
C35 C36 1.349(12)
C35 H35 0.9300
C36 H36 0.9300
C37 H37A 0.9600
C37 H37B 0.9600
C37 H37C 0.9600
C38 H38 0.9300
C39 C40 1.497(13)
C39 H39A 0.9700
C39 H39B 0.9700
C40 H40A 0.9700
C40 H40B 0.9700
C41 H41A 0.9600
C41 H41B 0.9600
C41 H41C 0.9600
C42 H42A 0.9600
C42 H42B 0.9600
C42 H42C 0.9600
C43 H43A 0.9600
C43 H43B 0.9600
C43 H43C 0.9600
C44 H44A 0.9600
C44 H44B 0.9600
C44 H44C 0.9600
O1W H1WA 0.8500
O1W H1WB 0.8500
O2W H2WA 0.8500
O2W H2WB 0.8501
O3WA O3WB 1.66(10)
O3WA H3WA 0.8261
O3WB H3WB 0.8500
O4W H4WB 0.8501
O4W H4WA 0.8500
